data_1515541
loop_
_publ_author_name
'Bacsa, J.'
'Ganin, A. Y.'
'Takabayashi, Y.'
'Christensen, K. E.'
'Prassides, K.'
'Rosseinsky, M. J.'
'Claridge, J. B.'

_publ_section_title
;
 Cation vacancy order in the K0.8+xFe1.6&#x2212;ySe2 system: Five-fold
 cell expansion accommodates 20% tetrahedral vacancies
;
_journal_issue 6
_journal_name_full 'Chemical Science'
_journal_page_first 1054
_journal_paper_doi 10.1039/c1sc00070e
_journal_volume 2
_journal_year 2011
_chemical_formula_sum 'Fe15.631 K8.622 Se20'
_chemical_formula_weight 2789.2
_space_group_IT_number 87
_symmetry_cell_setting tetragonal
_symmetry_Int_Tables_number 87
_symmetry_space_group_name_Hall '-I 4'
_symmetry_space_group_name_H-M 'I 4/m'
_audit_creation_date
;
'Mon Jan 31 12:35:54 2011'
;
_audit_creation_method
;
CrysAlisPro, Oxford Diffraction Ltd.,
Version 1.171.34.44 (release 25-10-2010 CrysAlis171 .NET)
(compiled Oct 25 2010,18:11:34)
;
_audit_update_record
;
2011-02-01 # Formatted by publCIF
;
_cell_angle_alpha 90
_cell_angle_beta 90
_cell_angle_gamma 90
_cell_formula_units_Z 1
_cell_length_a 8.7653(2)
_cell_length_b 8.7653(2)
_cell_length_c 13.8811(5)
_cell_measurement_reflns_used 2877
_cell_measurement_temperature 90
_cell_measurement_theta_max 32.09
_cell_measurement_theta_min 1.74
_cell_volume 1066.49(5)
_computing_cell_refinement
;
CrysAlisPro, Oxford Diffraction Ltd.,
Version 1.171.34.44 (release 25-10-2010 CrysAlis171 .NET)
(compiled Oct 25 2010,18:11:34)
;
_computing_data_collection
;
CrystalClear-SM Expert 2.0 r4 (Rigaku, 2009)
;
_computing_data_reduction
;
CrysAlisPro, Oxford Diffraction Ltd.,
Version 1.171.34.44 (release 25-10-2010 CrysAlis171 .NET)
(compiled Oct 25 2010,18:11:34)
;
_computing_molecular_graphics unknown
_computing_structure_solution unknown
_diffrn_ambient_temperature 293
_diffrn_measured_fraction_theta_full 0.98
_diffrn_measured_fraction_theta_max 0.96
_diffrn_measurement_details
;
1 omega -60.00 114.90 0.3000 0.3000
omega____ theta____ kappa____ phi______ frames
- 30.0000 0.0000 0.0000 583

2 omega -60.00 60.00 0.3000 0.3000
omega____ theta____ kappa____ phi______ frames
- 30.0000 -50.0000 0.0000 400

3 omega -60.00 60.00 0.3000 0.3000
omega____ theta____ kappa____ phi______ frames
- 30.0000 -50.0000 120.0000 400

4 omega -60.00 60.00 0.3000 0.3000
omega____ theta____ kappa____ phi______ frames
- 30.0000 -50.0000 240.0000 400

5 omega -10.00 109.82 0.3003 0.3000
omega____ theta____ kappa____ phi______ frames
- 30.0000 50.0000 0.0000 399

6 omega -10.00 109.82 0.3003 0.3000
omega____ theta____ kappa____ phi______ frames
- 30.0000 50.0000 120.0000 399

7 omega -10.00 109.82 0.3003 0.3000
omega____ theta____ kappa____ phi______ frames
- 30.0000 50.0000 240.0000 399

;
_diffrn_measurement_device 'four-cycle diffractometer'
_diffrn_measurement_device_type
;
Rigaku Saturn724+ (2x2 bin mode)
;
_diffrn_measurement_method '\w scans'
_diffrn_orient_matrix_UB_11 0.0041057000
_diffrn_orient_matrix_UB_12 -0.0319610000
_diffrn_orient_matrix_UB_13 -0.0197970000
_diffrn_orient_matrix_UB_21 0.0080391000
_diffrn_orient_matrix_UB_22 -0.0128635000
_diffrn_orient_matrix_UB_23 0.0447712000
_diffrn_orient_matrix_UB_31 -0.0339700000
_diffrn_orient_matrix_UB_32 -0.0069212000
_diffrn_orient_matrix_UB_33 0.0082084000
_diffrn_radiation_monochromator synchrotron
_diffrn_radiation_source synchrotron
_diffrn_radiation_type synchrotron
_diffrn_radiation_wavelength 0.6889
_diffrn_reflns_av_R_equivalents 0.1127
_diffrn_reflns_av_sigmaI/netI 0.0828
_diffrn_reflns_limit_h_max 13
_diffrn_reflns_limit_h_min -13
_diffrn_reflns_limit_k_max 13
_diffrn_reflns_limit_k_min -13
_diffrn_reflns_limit_l_max 20
_diffrn_reflns_limit_l_min -20
_diffrn_reflns_number 21490
_diffrn_reflns_theta_full 31.86
_diffrn_reflns_theta_max 32.03
_diffrn_reflns_theta_min 2.66
_exptl_absorpt_coefficient_mu 21.027
_exptl_absorpt_correction_T_max 1
_exptl_absorpt_correction_T_min 0.642
_exptl_absorpt_correction_type multi-scan
_exptl_absorpt_process_details
;
CrysAlisPro, Oxford Diffraction Ltd.,
Version 1.171.34.44 (release 25-10-2010 CrysAlis171 .NET)
(compiled Oct 25 2010,18:11:34)
Empirical absorption correction using spherical harmonics,
implemented in SCALE3 ABSPACK scaling algorithm.
;
_exptl_crystal_density_diffrn 4.3415
_exptl_crystal_F_000 1250
_refine_diff_density_max 2.58
_refine_diff_density_min -2.20
_refine_ls_extinction_method none
_refine_ls_goodness_of_fit_gt 1.69
_refine_ls_goodness_of_fit_ref 1.13
_refine_ls_number_constraints 0
_refine_ls_number_parameters 36
_refine_ls_number_reflns 21490
_refine_ls_number_restraints 0
_refine_ls_R_factor_all 0.1508
_refine_ls_R_factor_gt 0.0572
_refine_ls_shift/su_max 0.0042
_refine_ls_shift/su_mean 0.0010
_refine_ls_structure_factor_coef F
_refine_ls_weighting_details w=1/(\s^2^(F)+0.0001F^2^)
_refine_ls_weighting_scheme sigma
_refine_ls_wR_factor_gt 0.0688
_refine_ls_wR_factor_ref 0.0937
_reflns_number_gt 5005
_reflns_number_total 21490
_reflns_threshold_expression I>3\s(I)
_cod_data_source_file c1sc00070e.txt
_cod_data_source_block I19-KEC
_cod_database_code 1515541
_cell_oxdiff_length_a 19.5995(7)
_cell_oxdiff_length_b 19.6040(6)
_cell_oxdiff_length_c 13.8790(5)
_cell_oxdiff_angle_alpha 90.000(3)
_cell_oxdiff_angle_beta 89.993(3)
_cell_oxdiff_angle_gamma 90.022(3)
_cell_oxdiff_volume 5332.7(3)
_cell_oxdiff_measurement_reflns_used 2897
_reflns_odcompleteness_completeness 99.93
_reflns_odcompleteness_theta 25.50
_reflns_odcompleteness_iscentric 1

loop_
_symmetry_equiv_pos_site_id
_symmetry_equiv_pos_as_xyz
1 x,y,z
2 -x,-y,z
3 -y,x,z
4 y,-x,z
5 -x,-y,-z
6 x,y,-z
7 y,-x,-z
8 -y,x,-z
9 x+1/2,y+1/2,z+1/2
10 -x+1/2,-y+1/2,z+1/2
11 -y+1/2,x+1/2,z+1/2
12 y+1/2,-x+1/2,z+1/2
13 -x+1/2,-y+1/2,-z+1/2
14 x+1/2,y+1/2,-z+1/2
15 y+1/2,-x+1/2,-z+1/2
16 -y+1/2,x+1/2,-z+1/2

loop_
_atom_site_label
_atom_site_type_symbol
_atom_site_fract_x
_atom_site_fract_y
_atom_site_fract_z
_atom_site_adp_type
_atom_site_U_iso_or_equiv
_atom_site_symmetry_multiplicity
_atom_site_occupancy
_atom_site_calc_flag
K1 K 0.5 0.5 0 Uani 0.0159(4) 2 0.855(5) d
K2 K 0.30560(9) 0.90051(9) 0 Uani 0.0198(3) 8 0.864(3) d
Fe1 Fe 0.30216(4) 0.40718(4) 0.24756(3) Uani 0.01612(11) 16 0.9202(18) d
Fe2 Fe 0.5 0 0.25 Uiso 0.0323(12) 4 0.227(3) d
Se1 Se 0 0 0.13810(4) Uani 0.01709(11) 4 1 d
Se2 Se 0.39173(3) 0.20011(3) 0.144098(18) Uani 0.01743(8) 16 1 d

loop_
_atom_site_aniso_label
_atom_site_aniso_type_symbol
_atom_site_aniso_U_11
_atom_site_aniso_U_22
_atom_site_aniso_U_33
_atom_site_aniso_U_12
_atom_site_aniso_U_13
_atom_site_aniso_U_23
K1 K 0.0143(6) 0.0143(6) 0.0193(8) 0 0 0
K2 K 0.0152(4) 0.0156(4) 0.0286(5) 0.0010(3) 0 0
Fe1 Fe 0.01149(19) 0.01038(18) 0.0265(2) 0.00070(13) 0.00007(13) -0.00038(14)
Se1 Se 0.01174(14) 0.01174(14) 0.0278(2) 0 0 0
Se2 Se 0.01300(12) 0.01282(13) 0.02647(14) -0.00023(9) -0.00041(8) -0.00128(9)

loop_
_atom_type_symbol
_atom_type_scat_dispersion_real
_atom_type_scat_dispersion_imag
_atom_type_scat_source
_atom_type_scat_Cromer_Mann_a1
_atom_type_scat_Cromer_Mann_b1
_atom_type_scat_Cromer_Mann_a2
_atom_type_scat_Cromer_Mann_b2
_atom_type_scat_Cromer_Mann_a3
_atom_type_scat_Cromer_Mann_b3
_atom_type_scat_Cromer_Mann_a4
_atom_type_scat_Cromer_Mann_b4
_atom_type_scat_Cromer_Mann_c
K 0.1938 0.2385 'International Tables Vol C tables 4.2.6.8 and 6.1.1.4' 8.2186 12.7949 7.4398 0.7748 1.0519 213.186996 0.8659 41.684101 1.4228
Se -0.0102 2.1192 'International Tables Vol C tables 4.2.6.8 and 6.1.1.4' 17.000601 2.4098 5.8196 0.2726 3.9731 15.2372 4.3543 43.816299 2.8409
Fe 0.3436 0.8063 'International Tables Vol C tables 4.2.6.8 and 6.1.1.4' 11.7695 4.7611 7.3573 0.3072 3.5222 15.3535 2.3045 76.880501 1.0369

loop_
_geom_angle_atom_site_label_1
_geom_angle_atom_site_label_2
_geom_angle_atom_site_label_3
_geom_angle_site_symmetry_1
_geom_angle_site_symmetry_3
_geom_angle
_geom_angle_publ_flag
Se2 K1 Se2 . 2_665 108.815(6) yes
Se2 K1 Se2 . 3_655 70.199(6) yes
Se2 K1 Se2 . 4_565 70.199(6) yes
Se2 K1 Se2 . 5_665 180.0(5) yes
Se2 K1 Se2 . 6_555 71.185(6) yes
Se2 K1 Se2 . 7_565 109.801(6) yes
Se2 K1 Se2 . 8_655 109.801(6) yes
Se2 K1 Se2 2_665 3_655 70.199(6) yes
Se2 K1 Se2 2_665 4_565 70.199(6) yes
Se2 K1 Se2 2_665 5_665 71.185(6) yes
Se2 K1 Se2 2_665 6_555 180.0(5) yes
Se2 K1 Se2 2_665 7_565 109.801(6) yes
Se2 K1 Se2 2_665 8_655 109.801(6) yes
Se2 K1 Se2 3_655 4_565 108.815(6) yes
Se2 K1 Se2 3_655 5_665 109.801(6) yes
Se2 K1 Se2 3_655 6_555 109.801(6) yes
Se2 K1 Se2 3_655 7_565 180.0(5) yes
Se2 K1 Se2 3_655 8_655 71.185(6) yes
Se2 K1 Se2 4_565 5_665 109.801(6) yes
Se2 K1 Se2 4_565 6_555 109.801(6) yes
Se2 K1 Se2 4_565 7_565 71.185(6) yes
Se2 K1 Se2 4_565 8_655 180.0(5) yes
Se2 K1 Se2 5_665 6_555 108.815(6) yes
Se2 K1 Se2 5_665 7_565 70.199(6) yes
Se2 K1 Se2 5_665 8_655 70.199(6) yes
Se2 K1 Se2 6_555 7_565 70.199(6) yes
Se2 K1 Se2 6_555 8_655 70.199(6) yes
Se2 K1 Se2 7_565 8_655 108.815(6) yes
Se1 K2 Se1 1_565 5_565 68.469(18) yes
Se1 K2 Se2 1_565 1_565 69.175(12) yes
Se1 K2 Se2 1_565 2_665 110.182(8) yes
Se1 K2 Se2 1_565 4_565 69.261(12) yes
Se1 K2 Se2 1_565 5_665 178.621(18) yes
Se1 K2 Se2 1_565 6_565 108.00(2) yes
Se1 K2 Se2 1_565 7_565 108.18(2) yes
Se1 K2 Se2 5_565 1_565 108.00(2) yes
Se1 K2 Se2 5_565 2_665 178.621(18) yes
Se1 K2 Se2 5_565 4_565 108.18(2) yes
Se1 K2 Se2 5_565 5_665 110.182(8) yes
Se1 K2 Se2 5_565 6_565 69.175(12) yes
Se1 K2 Se2 5_565 7_565 69.261(12) yes
Se2 K2 Se2 1_565 2_665 71.531(12) yes
Se2 K2 Se2 1_565 4_565 107.413(6) yes
Se2 K2 Se2 1_565 5_665 111.75(2) yes
Se2 K2 Se2 1_565 6_565 72.409(17) yes
Se2 K2 Se2 1_565 7_565 176.93(3) yes
Se2 K2 Se2 2_665 4_565 70.867(12) yes
Se2 K2 Se2 2_665 5_665 71.165(17) yes
Se2 K2 Se2 2_665 6_565 111.75(2) yes
Se2 K2 Se2 2_665 7_565 111.17(2) yes
Se2 K2 Se2 4_565 5_665 111.17(2) yes
Se2 K2 Se2 4_565 6_565 176.93(3) yes
Se2 K2 Se2 4_565 7_565 72.593(17) yes
Se2 K2 Se2 5_665 6_565 71.531(12) yes
Se2 K2 Se2 5_665 7_565 70.867(12) yes
Se2 K2 Se2 6_565 7_565 107.413(6) yes
Fe1 Fe1 Fe1 3_655 4_565 90.000(15) yes
Fe1 Fe1 Fe1 3_655 13_555 88.493(14) yes
Fe1 Fe1 Fe2 3_655 3_555 177.123(16) yes
Fe1 Fe1 Se1 3_655 13_555 57.012(12) yes
Fe1 Fe1 Se2 3_655 . 56.324(12) yes
Fe1 Fe1 Se2 3_655 4_565 126.120(17) yes
Fe1 Fe1 Se2 3_655 13_555 121.370(17) yes
Fe1 Fe1 Fe1 4_565 13_555 177.983(18) yes
Fe1 Fe1 Fe2 4_565 3_555 92.790(13) yes
Fe1 Fe1 Se1 4_565 13_555 57.012(12) yes
Fe1 Fe1 Se2 4_565 . 126.106(17) yes
Fe1 Fe1 Se2 4_565 4_565 56.353(12) yes
Fe1 Fe1 Se2 4_565 13_555 126.524(17) yes
Fe1 Fe1 Fe2 13_555 3_555 88.701(12) yes
Fe1 Fe1 Se1 13_555 13_555 120.990(16) yes
Fe1 Fe1 Se2 13_555 . 53.859(11) yes
Fe1 Fe1 Se2 13_555 4_565 125.660(16) yes
Fe1 Fe1 Se2 13_555 13_555 53.459(11) yes
Fe2 Fe1 Se1 3_555 13_555 124.227(15) yes
Fe2 Fe1 Se2 3_555 . 122.162(15) yes
Fe2 Fe1 Se2 3_555 4_565 56.319(9) yes
Fe2 Fe1 Se2 3_555 13_555 56.195(9) yes
Se1 Fe1 Se2 13_555 . 113.195(15) yes
Se1 Fe1 Se2 13_555 4_565 113.224(15) yes
Se1 Fe1 Se2 13_555 13_555 102.524(17) yes
Se2 Fe1 Se2 . 4_565 107.938(16) yes
Se2 Fe1 Se2 . 13_555 107.318(15) yes
Se2 Fe1 Se2 4_565 13_555 112.505(15) yes
Fe1 Fe2 Fe1 3_655 4_555 178.596(11) yes
Fe1 Fe2 Fe1 3_655 13_555 90.009(10) yes
Fe1 Fe2 Fe1 3_655 14_545 90.009(10) yes
Fe1 Fe2 Se2 3_655 . 55.144(9) yes
Fe1 Fe2 Se2 3_655 2_655 123.848(9) yes
Fe1 Fe2 Se2 3_655 15_555 55.478(9) yes
Fe1 Fe2 Se2 3_655 16_545 125.539(9) yes
Fe1 Fe2 Fe1 4_555 13_555 90.009(10) yes
Fe1 Fe2 Fe1 4_555 14_545 90.009(10) yes
Fe1 Fe2 Se2 4_555 . 123.848(9) yes
Fe1 Fe2 Se2 4_555 2_655 55.144(9) yes
Fe1 Fe2 Se2 4_555 15_555 125.539(9) yes
Fe1 Fe2 Se2 4_555 16_545 55.478(9) yes
Fe1 Fe2 Fe1 13_555 14_545 178.596(11) yes
Fe1 Fe2 Se2 13_555 . 55.478(9) yes
Fe1 Fe2 Se2 13_555 2_655 125.539(9) yes
Fe1 Fe2 Se2 13_555 15_555 123.848(9) yes
Fe1 Fe2 Se2 13_555 16_545 55.144(9) yes
Fe1 Fe2 Se2 14_545 . 125.539(9) yes
Fe1 Fe2 Se2 14_545 2_655 55.478(9) yes
Fe1 Fe2 Se2 14_545 15_555 55.144(9) yes
Fe1 Fe2 Se2 14_545 16_545 123.848(9) yes
Se2 Fe2 Se2 . 2_655 107.211(8) yes
Se2 Fe2 Se2 . 15_555 110.613(8) yes
Se2 Fe2 Se2 . 16_545 110.613(8) yes
Se2 Fe2 Se2 2_655 15_555 110.613(8) yes
Se2 Fe2 Se2 2_655 16_545 110.613(8) yes
Se2 Fe2 Se2 15_555 16_545 107.211(8) yes
K2 Se1 K2 1_545 2_565 111.531(17) yes
K2 Se1 K2 1_545 3_655 71.549(18) yes
K2 Se1 K2 1_545 4_455 71.549(18) yes
K2 Se1 Fe1 1_545 13_555 83.953(13) yes
K2 Se1 Fe1 1_545 14_445 145.412(15) yes
K2 Se1 Fe1 1_545 15_455 142.605(15) yes
K2 Se1 Fe1 1_545 16_545 85.609(13) yes
K2 Se1 K2 2_565 3_655 71.549(18) yes
K2 Se1 K2 2_565 4_455 71.549(18) yes
K2 Se1 Fe1 2_565 13_555 145.412(15) yes
K2 Se1 Fe1 2_565 14_445 83.953(13) yes
K2 Se1 Fe1 2_565 15_455 85.609(13) yes
K2 Se1 Fe1 2_565 16_545 142.605(15) yes
K2 Se1 K2 3_655 4_455 111.531(17) yes
K2 Se1 Fe1 3_655 13_555 85.609(13) yes
K2 Se1 Fe1 3_655 14_445 142.605(15) yes
K2 Se1 Fe1 3_655 15_455 83.953(13) yes
K2 Se1 Fe1 3_655 16_545 145.412(15) yes
K2 Se1 Fe1 4_455 13_555 142.605(15) yes
K2 Se1 Fe1 4_455 14_445 85.609(13) yes
K2 Se1 Fe1 4_455 15_455 145.412(15) yes
K2 Se1 Fe1 4_455 16_545 83.953(13) yes
Fe1 Se1 Fe1 13_555 14_445 100.71(2) yes
Fe1 Se1 Fe1 13_555 15_455 65.976(15) yes
Fe1 Se1 Fe1 13_555 16_545 65.976(15) yes
Fe1 Se1 Fe1 14_445 15_455 65.976(15) yes
Fe1 Se1 Fe1 14_445 16_545 65.976(15) yes
Fe1 Se1 Fe1 15_455 16_545 100.71(2) yes
K1 Se2 K2 . 1_545 108.115(11) yes
K1 Se2 K2 . 2_665 69.174(13) yes
K1 Se2 K2 . 3_655 69.849(13) yes
K1 Se2 Fe1 . . 82.107(11) yes
K1 Se2 Fe1 . 3_655 82.119(11) yes
K1 Se2 Fe1 . 13_555 147.158(12) yes
K1 Se2 Fe2 . . 141.359(9) yes
K2 Se2 K2 1_545 2_665 68.248(18) yes
K2 Se2 K2 1_545 3_655 72.154(18) yes
K2 Se2 Fe1 1_545 . 148.362(18) yes
K2 Se2 Fe1 1_545 3_655 142.369(18) yes
K2 Se2 Fe1 1_545 13_555 84.864(15) yes
K2 Se2 Fe2 1_545 . 83.502(12) yes
K2 Se2 K2 2_665 3_655 108.108(13) yes
K2 Se2 Fe1 2_665 . 141.294(17) yes
K2 Se2 Fe1 2_665 3_655 83.062(15) yes
K2 Se2 Fe1 2_665 13_555 142.366(17) yes
K2 Se2 Fe2 2_665 . 82.415(12) yes
K2 Se2 Fe1 3_655 . 84.323(15) yes
K2 Se2 Fe1 3_655 3_655 142.625(18) yes
K2 Se2 Fe1 3_655 13_555 86.715(15) yes
K2 Se2 Fe2 3_655 . 146.651(16) yes
Fe1 Se2 Fe1 . 3_655 67.323(13) yes
Fe1 Se2 Fe1 . 13_555 72.682(13) yes
Fe1 Se2 Fe2 . . 107.468(13) yes
Fe1 Se2 Fe1 3_655 13_555 106.224(15) yes
Fe1 Se2 Fe2 3_655 . 68.537(10) yes
Fe1 Se2 Fe2 13_555 . 68.327(10) yes

loop_
_geom_bond_atom_site_label_1
_geom_bond_atom_site_label_2
_geom_bond_site_symmetry_2
_geom_bond_distance
_geom_bond_publ_flag
K1 Se2 . 3.4367(3) yes
K1 Se2 2_665 3.4367(3) yes
K1 Se2 3_655 3.4367(3) yes
K1 Se2 4_565 3.4367(3) yes
K1 Se2 5_665 3.4367(3) yes
K1 Se2 6_555 3.4367(3) yes
K1 Se2 7_565 3.4367(3) yes
K1 Se2 8_655 3.4367(3) yes
K2 Se1 1_565 3.4074(7) yes
K2 Se1 5_565 3.4074(7) yes
K2 Se2 1_565 3.3864(7) yes
K2 Se2 2_665 3.4376(7) yes
K2 Se2 4_565 3.3790(7) yes
K2 Se2 5_665 3.4376(7) yes
K2 Se2 6_565 3.3864(7) yes
K2 Se2 7_565 3.3790(7) yes
Fe1 Fe1 3_655 2.7089(5) yes
Fe1 Fe1 4_565 2.7089(5) yes
Fe1 Fe1 13_555 2.9041(5) yes
Fe1 Fe2 3_555 2.7709(4) yes
Fe1 Se1 13_555 2.4877(5) yes
Fe1 Se2 . 2.4440(4) yes
Fe1 Se2 4_565 2.4432(4) yes
Fe1 Se2 13_555 2.4566(4) yes
Fe2 Se2 . 2.4776(3) yes
Fe2 Se2 2_655 2.4776(3) yes
Fe2 Se2 15_555 2.4776(3) yes
Fe2 Se2 16_545 2.4776(3) yes

loop_
_jana_cell_twin_matrix_id
_jana_cell_twin_volume_fraction
_jana_cell_twin_matrix_1_1
_jana_cell_twin_matrix_1_2
_jana_cell_twin_matrix_1_3
_jana_cell_twin_matrix_2_1
_jana_cell_twin_matrix_2_2
_jana_cell_twin_matrix_2_3
_jana_cell_twin_matrix_3_1
_jana_cell_twin_matrix_3_2
_jana_cell_twin_matrix_3_3
1 0.4852(17) 1 0 0 0 1 0 0 0 1
2 0.5148(17) -0.6 -0.8 0 -0.8 0.6 0 0 0 -1
